data_4064573
loop_
_publ_author_name
'Harrison, Daniel P.'
'Nichols-Nielander, Adam C.'
'Zottig, Victor E.'
'Strausberg, Laura'
'Salomon, Rebecca J.'
'Trindle, Carl O.'
'Sabat, Michal'
'Gunnoe, T. Brent'
'Iovan, Diana A.'
'Myers, William H.'
'Harman, W. Dean'

_publ_section_title
;
 Hyperdistorted Tungsten Allyl Complexes and Their Stereoselective
 Deprotonation to Form Dihapto-Coordinated Dienes
;
_journal_issue 9
_journal_name_full Organometallics
_journal_page_first 2587
_journal_paper_doi 10.1021/om200183m
_journal_volume 30
_journal_year 2011
_chemical_formula_sum 'C19 H28 B F3 N7 O4 P S W'
_chemical_formula_weight 733.17
_chemical_name_systematic
; 
 ? 
;
_space_group_IT_number 2
_symmetry_cell_setting triclinic
_symmetry_space_group_name_Hall '-P 1'
_symmetry_space_group_name_H-M 'P -1'
_atom_sites_solution_hydrogens geom
_atom_sites_solution_primary direct
_atom_sites_solution_secondary difmap
_audit_creation_method SHELXL-97
_cell_angle_alpha 92.74
_cell_angle_beta 91.44
_cell_angle_gamma 95.99
_cell_formula_units_Z 2
_cell_length_a 10.0746(2)
_cell_length_b 10.1020(2)
_cell_length_c 12.6597(2)
_cell_measurement_reflns_used 9994
_cell_measurement_temperature 153(2)
_cell_measurement_theta_max 36.23
_cell_measurement_theta_min 2.53
_cell_volume 1279.34(4)
_computing_cell_refinement 'Bruker SAINT'
_computing_data_collection 'Bruker APEX2'
_computing_data_reduction 'Bruker SAINT'
_computing_molecular_graphics 'Bruker SHELXTL'
_computing_publication_material 'Bruker SHELXTL'
_computing_structure_refinement 'SHELXL-97 (Sheldrick, 2008)'
_computing_structure_solution 'SHELXS-97 (Sheldrick, 2008)'
_diffrn_ambient_temperature 153(2)
_diffrn_measured_fraction_theta_full 0.960
_diffrn_measured_fraction_theta_max 0.960
_diffrn_measurement_device_type 'Bruker APEX-II CCD'
_diffrn_measurement_method '\f and \w scans'
_diffrn_radiation_monochromator graphite
_diffrn_radiation_source 'fine-focus sealed tube'
_diffrn_radiation_type MoK\a
_diffrn_radiation_wavelength 0.71073
_diffrn_reflns_av_R_equivalents 0.0179
_diffrn_reflns_av_sigmaI/netI 0.0255
_diffrn_reflns_limit_h_max 16
_diffrn_reflns_limit_h_min -9
_diffrn_reflns_limit_k_max 17
_diffrn_reflns_limit_k_min -14
_diffrn_reflns_limit_l_max 21
_diffrn_reflns_limit_l_min -18
_diffrn_reflns_number 14881
_diffrn_reflns_theta_full 36.85
_diffrn_reflns_theta_max 36.85
_diffrn_reflns_theta_min 1.61
_exptl_absorpt_coefficient_mu 4.722
_exptl_absorpt_correction_T_max 0.5187
_exptl_absorpt_correction_T_min 0.2740
_exptl_absorpt_correction_type empirical
_exptl_absorpt_process_details 'Bruker SADABS'
_exptl_crystal_colour yellow
_exptl_crystal_density_diffrn 1.903
_exptl_crystal_density_meas 0
_exptl_crystal_density_method 'not measured'
_exptl_crystal_description needle
_exptl_crystal_F_000 720
_exptl_crystal_size_max 0.37
_exptl_crystal_size_mid 0.18
_exptl_crystal_size_min 0.16
_refine_diff_density_max 1.031
_refine_diff_density_min -1.510
_refine_diff_density_rms 0.111
_refine_ls_extinction_coef 0
_refine_ls_extinction_method none
_refine_ls_goodness_of_fit_ref 0.554
_refine_ls_hydrogen_treatment mixed
_refine_ls_matrix_type full
_refine_ls_number_parameters 446
_refine_ls_number_reflns 7856
_refine_ls_number_restraints 0
_refine_ls_restrained_S_all 0.554
_refine_ls_R_factor_all 0.0199
_refine_ls_R_factor_gt 0.0187
_refine_ls_shift/su_max 0.002
_refine_ls_shift/su_mean 0.000
_refine_ls_structure_factor_coef Fsqd
_refine_ls_weighting_details 'calc w=1/[\s^2^(Fo^2^)+(0.1000P)^2^+0.0000P] where P=(Fo^2^+2Fc^2^)/3'
_refine_ls_weighting_scheme calc
_refine_ls_wR_factor_gt 0.0590
_refine_ls_wR_factor_ref 0.0612
_reflns_number_gt 7531
_reflns_number_total 12304
_reflns_threshold_expression >2sigma(I)
_cod_data_source_file om200183m_si_002.cif
_cod_data_source_block C19H28BF3N7O4PSW
_cod_depositor_comments
;
The following automatic conversions were performed:

'_symmetry_cell_setting' value 'Triclinic' changed to 'triclinic'
according to /home/saulius/struct/CIF-dictionaries/cif_core.dic
dictionary named 'cif_core.dic' version 2.4.1 from 2010-06-29.

Automatic conversion script
Id: cif_fix_values 1715 2011-07-08 13:25:40Z adriana 
;
_cod_original_cell_volume 1279.33(4)
_cod_original_sg_symbol_H-M P-1
_cod_database_code 4064573

loop_
_symmetry_equiv_pos_as_xyz
'x, y, z'
'-x, -y, -z'

loop_
_atom_site_label
_atom_site_type_symbol
_atom_site_fract_x
_atom_site_fract_y
_atom_site_fract_z
_atom_site_U_iso_or_equiv
_atom_site_adp_type
_atom_site_occupancy
_atom_site_symmetry_multiplicity
_atom_site_calc_flag
W W 0.944009(6) 0.722310(5) 0.814844(4) 0.01183(3) Uani 1 1 d
S1 S 0.45829(6) 0.25831(6) 0.68614(4) 0.02348(10) Uani 1 1 d
P1 P 0.80419(5) 0.71831(5) 0.64404(4) 0.01505(8) Uani 1 1 d
F1 F 0.41651(19) 0.02983(17) 0.77813(14) 0.0436(4) Uani 1 1 d
F2 F 0.51083(17) 0.01654(16) 0.62860(13) 0.0393(4) Uani 1 1 d
F3 F 0.62359(16) 0.10299(16) 0.76644(14) 0.0393(4) Uani 1 1 d
O1 O 0.93050(17) 1.01634(14) 0.82924(13) 0.0257(3) Uani 1 1 d
O2 O 0.5530(3) 0.3007(3) 0.60824(18) 0.0431(5) Uani 1 1 d
O3 O 0.4770(2) 0.33227(18) 0.78644(14) 0.0350(4) Uani 1 1 d
O4 O 0.32252(19) 0.2294(2) 0.64670(16) 0.0399(5) Uani 1 1 d
N1 N 1.13181(16) 0.69220(16) 0.90133(12) 0.0162(3) Uani 1 1 d
N2 N 1.21568(16) 0.60865(16) 0.85689(12) 0.0167(3) Uani 1 1 d
N3 N 0.94134(16) 0.50446(16) 0.77065(13) 0.0153(3) Uani 1 1 d
N4 N 1.05718(16) 0.45336(15) 0.74357(12) 0.0160(3) Uani 1 1 d
N5 N 1.09585(16) 0.75343(16) 0.69763(12) 0.0154(3) Uani 1 1 d
N6 N 1.17695(16) 0.65782(16) 0.67054(12) 0.0157(3) Uani 1 1 d
N7 N 0.93967(17) 0.89806(16) 0.82783(13) 0.0163(3) Uani 1 1 d
C1 C 0.8785(2) 0.7470(2) 1.01187(15) 0.0222(4) Uani 1 1 d
C2 C 0.8139(2) 0.6428(2) 0.94927(15) 0.0207(4) Uani 1 1 d
C3 C 0.7263(2) 0.67433(19) 0.86535(15) 0.0192(3) Uani 1 1 d
C4 C 0.6524(2) 0.7988(2) 0.87983(16) 0.0213(4) Uani 1 1 d
C5 C 0.6690(3) 0.8574(3) 0.9940(2) 0.0278(5) Uani 1 1 d
C6 C 0.8134(2) 0.8716(2) 1.03518(17) 0.0248(4) Uani 1 1 d
C7 C 1.32747(19) 0.6115(2) 0.91813(16) 0.0205(3) Uani 1 1 d
C8 C 1.3182(2) 0.6975(2) 1.00404(16) 0.0227(4) Uani 1 1 d
C9 C 1.1951(2) 0.7465(2) 0.99110(15) 0.0203(3) Uani 1 1 d
C10 C 1.0319(2) 0.32272(19) 0.71660(16) 0.0196(3) Uani 1 1 d
C11 C 0.8963(2) 0.28652(19) 0.72374(17) 0.0214(4) Uani 1 1 d
C12 C 0.8442(2) 0.40321(19) 0.75817(15) 0.0190(3) Uani 1 1 d
C13 C 1.2614(2) 0.7028(2) 0.59580(15) 0.0209(4) Uani 1 1 d
C14 C 1.2353(2) 0.8305(2) 0.57384(17) 0.0248(4) Uani 1 1 d
C15 C 1.1333(2) 0.8591(2) 0.64026(16) 0.0197(3) Uani 1 1 d
C16 C 0.8731(2) 0.6211(2) 0.53843(16) 0.0251(4) Uani 1 1 d
C17 C 0.7999(3) 0.8819(2) 0.59154(18) 0.0251(4) Uani 1 1 d
C18 C 0.6291(2) 0.6515(3) 0.63289(18) 0.0282(4) Uani 1 1 d
C19 C 0.5039(2) 0.0938(2) 0.71667(17) 0.0236(4) Uani 1 1 d
B1 B 1.1891(2) 0.5422(2) 0.74472(17) 0.0175(4) Uani 1 1 d
H1 H 0.953(3) 0.737(3) 1.060(3) 0.023(8) Uiso 1 1 d
H1B H 1.272(3) 0.487(3) 0.727(2) 0.028(7) Uiso 1 1 d
H2 H 0.839(3) 0.560(3) 0.957(2) 0.018(6) Uiso 1 1 d
H3 H 0.680(2) 0.594(2) 0.8336(17) 0.014(5) Uiso 1 1 d
H7 H 1.403(3) 0.559(3) 0.900(2) 0.029(8) Uiso 1 1 d
H8 H 1.376(5) 0.741(5) 1.056(4) 0.040(14) Uiso 1 1 d
H9 H 1.154(3) 0.813(3) 1.033(2) 0.016(6) Uiso 1 1 d
H10 H 1.103(3) 0.279(3) 0.701(2) 0.020(7) Uiso 1 1 d
H11 H 0.848(4) 0.203(4) 0.707(3) 0.042(11) Uiso 1 1 d
H12 H 0.751(2) 0.421(2) 0.7819(18) 0.027(5) Uiso 1 1 d
H13 H 1.328(2) 0.648(2) 0.5714(17) 0.022(5) Uiso 1 1 d
H14 H 1.281(3) 0.892(3) 0.522(2) 0.031(8) Uiso 1 1 d
H15 H 1.099(3) 0.939(3) 0.654(2) 0.030(8) Uiso 1 1 d
H41 H 0.569(3) 0.777(3) 0.868(2) 0.024(7) Uiso 1 1 d
H42 H 0.682(3) 0.880(3) 0.827(2) 0.027(7) Uiso 1 1 d
H51 H 0.616(3) 0.800(3) 1.037(2) 0.011(6) Uiso 1 1 d
H52 H 0.640(4) 0.943(4) 1.012(3) 0.046(10) Uiso 1 1 d
H61 H 0.820(3) 0.884(3) 1.121(2) 0.024(7) Uiso 1 1 d
H62 H 0.848(5) 0.942(5) 1.010(4) 0.045(16) Uiso 1 1 d
H161 H 0.816(3) 0.612(3) 0.480(3) 0.033(8) Uiso 1 1 d
H162 H 0.968(4) 0.674(4) 0.529(3) 0.048(10) Uiso 1 1 d
H163 H 0.899(3) 0.543(3) 0.561(2) 0.032(8) Uiso 1 1 d
H171 H 0.756(3) 0.934(3) 0.633(3) 0.036(8) Uiso 1 1 d
H172 H 0.742(4) 0.871(4) 0.531(3) 0.046(10) Uiso 1 1 d
H173 H 0.888(5) 0.918(4) 0.585(3) 0.042(13) Uiso 1 1 d
H181 H 0.576(3) 0.701(3) 0.684(2) 0.025(7) Uiso 1 1 d
H182 H 0.602(3) 0.653(3) 0.564(2) 0.020(6) Uiso 1 1 d
H183 H 0.613(3) 0.562(3) 0.645(2) 0.024(7) Uiso 1 1 d

loop_
_atom_site_aniso_label
_atom_site_aniso_U_11
_atom_site_aniso_U_22
_atom_site_aniso_U_33
_atom_site_aniso_U_23
_atom_site_aniso_U_13
_atom_site_aniso_U_12
W 0.01258(5) 0.01130(5) 0.01154(5) 0.00027(3) -0.00052(3) 0.00127(3)
S1 0.0256(2) 0.0259(2) 0.0195(2) -0.00327(18) -0.00744(18) 0.00956(19)
P1 0.0157(2) 0.01538(19) 0.01407(18) -0.00035(15) -0.00227(15) 0.00294(15)
F1 0.0489(10) 0.0352(8) 0.0466(9) 0.0075(7) 0.0152(8) -0.0024(7)
F2 0.0418(9) 0.0325(7) 0.0426(8) -0.0172(6) 0.0055(7) 0.0063(6)
F3 0.0320(8) 0.0318(7) 0.0547(9) 0.0005(7) -0.0156(7) 0.0117(6)
O1 0.0325(8) 0.0120(6) 0.0325(8) -0.0016(5) -0.0033(6) 0.0035(5)
O2 0.0522(13) 0.0418(12) 0.0363(10) 0.0105(9) 0.0059(9) 0.0051(10)
O3 0.0461(11) 0.0313(8) 0.0282(8) -0.0093(7) -0.0144(7) 0.0159(8)
O4 0.0270(9) 0.0550(12) 0.0381(9) -0.0152(9) -0.0148(7) 0.0181(8)
N1 0.0161(7) 0.0171(7) 0.0152(6) -0.0013(5) -0.0017(5) 0.0016(5)
N2 0.0156(7) 0.0181(7) 0.0165(7) 0.0007(5) -0.0023(5) 0.0027(5)
N3 0.0145(7) 0.0136(7) 0.0176(7) 0.0009(5) -0.0020(5) 0.0013(5)
N4 0.0175(7) 0.0130(6) 0.0177(6) 0.0001(5) -0.0016(5) 0.0032(5)
N5 0.0154(7) 0.0152(7) 0.0160(6) 0.0026(5) -0.0005(5) 0.0021(5)
N6 0.0152(7) 0.0175(7) 0.0145(6) -0.0008(5) 0.0018(5) 0.0023(5)
N7 0.0170(7) 0.0144(7) 0.0173(7) -0.0001(5) -0.0011(5) 0.0021(5)
C1 0.0198(9) 0.0288(10) 0.0179(8) 0.0022(7) 0.0029(6) 0.0018(7)
C2 0.0221(9) 0.0238(9) 0.0168(8) 0.0057(7) 0.0067(7) 0.0021(7)
C3 0.0173(8) 0.0184(8) 0.0213(8) -0.0007(6) 0.0021(6) -0.0003(6)
C4 0.0148(8) 0.0262(9) 0.0231(8) -0.0030(7) 0.0018(7) 0.0039(7)
C5 0.0247(11) 0.0341(12) 0.0248(10) -0.0073(9) 0.0048(8) 0.0077(9)
C6 0.0256(10) 0.0268(10) 0.0211(9) -0.0083(7) 0.0016(7) 0.0024(8)
C7 0.0140(8) 0.0253(9) 0.0221(8) 0.0068(7) -0.0018(6) -0.0001(7)
C8 0.0179(8) 0.0298(10) 0.0191(8) 0.0024(7) -0.0045(7) -0.0033(7)
C9 0.0182(8) 0.0241(9) 0.0172(8) -0.0003(7) -0.0030(6) -0.0033(7)
C10 0.0247(9) 0.0129(7) 0.0216(8) -0.0003(6) 0.0013(7) 0.0044(6)
C11 0.0255(9) 0.0133(8) 0.0250(9) -0.0001(7) -0.0010(7) 0.0003(7)
C12 0.0198(8) 0.0152(8) 0.0216(8) 0.0020(6) -0.0002(7) -0.0009(6)
C13 0.0158(8) 0.0287(10) 0.0177(8) 0.0013(7) 0.0021(6) -0.0009(7)
C14 0.0220(9) 0.0288(10) 0.0237(9) 0.0099(8) 0.0041(7) -0.0012(8)
C15 0.0184(8) 0.0183(8) 0.0223(8) 0.0060(7) 0.0010(7) -0.0014(7)
C16 0.0310(11) 0.0295(10) 0.0150(8) -0.0066(7) -0.0035(7) 0.0088(8)
C17 0.0314(11) 0.0184(8) 0.0261(9) 0.0022(7) -0.0066(8) 0.0073(8)
C18 0.0212(10) 0.0372(12) 0.0243(10) 0.0027(9) -0.0070(8) -0.0039(9)
C19 0.0217(9) 0.0226(9) 0.0264(9) -0.0016(7) -0.0003(7) 0.0029(7)
B1 0.0160(9) 0.0188(9) 0.0180(8) -0.0009(7) -0.0005(7) 0.0042(7)

loop_
_atom_type_symbol
_atom_type_description
_atom_type_scat_dispersion_real
_atom_type_scat_dispersion_imag
_atom_type_scat_source
C C 0.0033 0.0016 'International Tables Vol C Tables 4.2.6.8 and 6.1.1.4'
H H 0.0000 0.0000 'International Tables Vol C Tables 4.2.6.8 and 6.1.1.4'
B B 0.0013 0.0007 'International Tables Vol C Tables 4.2.6.8 and 6.1.1.4'
N N 0.0061 0.0033 'International Tables Vol C Tables 4.2.6.8 and 6.1.1.4'
O O 0.0106 0.0060 'International Tables Vol C Tables 4.2.6.8 and 6.1.1.4'
F F 0.0171 0.0103 'International Tables Vol C Tables 4.2.6.8 and 6.1.1.4'
P P 0.1023 0.0942 'International Tables Vol C Tables 4.2.6.8 and 6.1.1.4'
S S 0.1246 0.1234 'International Tables Vol C Tables 4.2.6.8 and 6.1.1.4'
W W -0.8490 6.8722 'International Tables Vol C Tables 4.2.6.8 and 6.1.1.4'

loop_
_geom_angle_atom_site_label_1
_geom_angle_atom_site_label_2
_geom_angle_atom_site_label_3
_geom_angle
N7 W N5 88.80(7)
N7 W N1 103.05(7)
N5 W N1 76.15(6)
N7 W N3 170.69(7)
N5 W N3 86.20(6)
N1 W N3 83.37(6)
N7 W C2 103.86(8)
N5 W C2 164.83(8)
N1 W C2 92.63(7)
N3 W C2 82.34(7)
N7 W C3 94.13(7)
N5 W C3 152.93(6)
N1 W C3 128.83(6)
N3 W C3 86.82(6)
C2 W C3 36.23(7)
N7 W P1 88.96(5)
N5 W P1 77.94(4)
N1 W P1 151.08(4)
N3 W P1 82.32(4)
C2 W P1 110.14(6)
C3 W P1 75.22(5)
N7 W C1 80.11(7)
N5 W C1 148.09(6)
N1 W C1 77.39(6)
N3 W C1 108.12(6)
C2 W C1 31.99(7)
C3 W C1 58.48(7)
P1 W C1 131.09(5)
O2 S1 O3 114.31(14)
O2 S1 O4 114.93(14)
O3 S1 O4 116.20(12)
O2 S1 C19 103.05(12)
O3 S1 C19 103.13(10)
O4 S1 C19 102.60(12)
C17 P1 C16 104.12(11)
C17 P1 C18 101.93(12)
C16 P1 C18 100.65(12)
C17 P1 W 113.17(8)
C16 P1 W 111.53(7)
C18 P1 W 123.19(8)
C9 N1 N2 106.02(15)
C9 N1 W 134.74(13)
N2 N1 W 119.04(11)
C7 N2 N1 109.63(16)
C7 N2 B1 127.53(17)
N1 N2 B1 122.17(15)
C12 N3 N4 106.22(15)
C12 N3 W 133.80(13)
N4 N3 W 119.88(12)
C10 N4 N3 109.89(16)
C10 N4 B1 129.20(16)
N3 N4 B1 120.90(15)
C15 N5 N6 106.57(15)
C15 N5 W 131.56(14)
N6 N5 W 121.86(12)
C13 N6 N5 109.57(16)
C13 N6 B1 128.76(17)
N5 N6 B1 119.00(14)
O1 N7 W 174.74(15)
C2 C1 C6 120.9(2)
C2 C1 W 61.76(10)
C6 C1 W 112.25(14)
C1 C2 C3 118.03(19)
C1 C2 W 86.25(12)
C3 C2 W 72.29(11)
C2 C3 C4 118.51(17)
C2 C3 W 71.47(11)
C4 C3 W 112.95(13)
C3 C4 C5 111.01(18)
C6 C5 C4 112.93(18)
C1 C6 C5 111.48(19)
N2 C7 C8 108.90(18)
C7 C8 C9 105.18(17)
N1 C9 C8 110.26(18)
N4 C10 C11 108.52(17)
C10 C11 C12 104.78(17)
N3 C12 C11 110.58(18)
N6 C13 C14 108.33(18)
C13 C14 C15 105.29(17)
N5 C15 C14 110.21(18)
F1 C19 F2 107.16(18)
F1 C19 F3 107.54(19)
F2 C19 F3 107.31(18)
F1 C19 S1 112.33(16)
F2 C19 S1 111.25(16)
F3 C19 S1 111.01(15)
N4 B1 N6 109.67(15)
N4 B1 N2 108.63(16)
N6 B1 N2 105.64(15)

loop_
_geom_bond_atom_site_label_1
_geom_bond_atom_site_label_2
_geom_bond_distance
W N7 1.7804(16)
W N5 2.1678(16)
W N1 2.2179(16)
W N3 2.2418(16)
W C2 2.2982(19)
W C3 2.309(2)
W P1 2.5472(5)
W C1 2.6031(19)
S1 O2 1.438(2)
S1 O3 1.4401(17)
S1 O4 1.4402(19)
S1 C19 1.826(2)
P1 C17 1.815(2)
P1 C16 1.816(2)
P1 C18 1.822(2)
F1 C19 1.327(3)
F2 C19 1.337(2)
F3 C19 1.339(3)
O1 N7 1.207(2)
N1 C9 1.353(2)
N1 N2 1.368(2)
N2 C7 1.348(2)
N2 B1 1.546(3)
N3 C12 1.341(2)
N3 N4 1.369(2)
N4 C10 1.344(2)
N4 B1 1.523(3)
N5 C15 1.347(2)
N5 N6 1.366(2)
N6 C13 1.351(2)
N6 B1 1.546(3)
C1 C2 1.382(3)
C1 C6 1.500(3)
C2 C3 1.433(3)
C3 C4 1.533(3)
C4 C5 1.534(3)
C5 C6 1.523(3)
C7 C8 1.371(3)
C8 C9 1.392(3)
C10 C11 1.383(3)
C11 C12 1.395(3)
C13 C14 1.383(3)
C14 C15 1.389(3)
